data_4104357
loop_
_publ_author_name
'Jian-Rong Li'
'Daren J. Timmons'
'Hong-Cai Zhou'

_publ_contact_author
;
Hong-Cai Zhou
Department of Chemistry, Texas A&M University, 
PO Box 30012, College Station, TX 77842-3012, USA
;
_publ_contact_author_email zhou@mail.chem.tamu.edu
_publ_section_title
;
 Interconversion between Molecular Polyhedra and Metal-Organic Frameworks
;
_journal_name_full 'Journal of the American Chemical Society'
_journal_page_first 6368
_journal_page_last 6369
_journal_paper_doi 10.1021/ja901731z
_journal_volume 131
_journal_year 2009
_chemical_formula_moiety 'C33 H20 Cu2 N3 O9'
_chemical_formula_sum 'C33 H20 Cu2 N3 O9'
_chemical_formula_weight 729.60
_chemical_name_common none
_chemical_name_systematic
; 
 ? 
;
_space_group_IT_number 229
_symmetry_cell_setting cubic
_symmetry_space_group_name_Hall '-I 4 2 3'
_symmetry_space_group_name_H-M 'I m -3 m'
_atom_sites_solution_hydrogens geom
_atom_sites_solution_primary direct
_atom_sites_solution_secondary difmap
_audit_creation_method SHELXL-97
_cell_angle_alpha 90.00
_cell_angle_beta 90.00
_cell_angle_gamma 90.00
_cell_formula_units_Z 12
_cell_length_a 30.5521(15)
_cell_length_b 30.5521(15)
_cell_length_c 30.5521(15)
_cell_measurement_reflns_used 1855
_cell_measurement_temperature 293(2)
_cell_measurement_theta_max 17.5943
_cell_measurement_theta_min 2.3065
_cell_volume 28518(2)
_computing_cell_refinement 'Bruker SMART'
_computing_data_collection 'Bruker SMART'
_computing_data_reduction 'Bruker SAINT'
_computing_molecular_graphics 'Bruker SHELXTL'
_computing_publication_material 'Bruker SHELXTL'
_computing_structure_refinement 'SHELXL-97 (Sheldrick, 1997)'
_computing_structure_solution 'SHELXS-97 (Sheldrick, 1990)'
_diffrn_ambient_temperature 293(2)
_diffrn_measured_fraction_theta_full 1.000
_diffrn_measured_fraction_theta_max 1.000
_diffrn_measurement_device_type 'BRUKE SMART APEX'
_diffrn_measurement_method 'omega scans'
_diffrn_radiation_monochromator graphite
_diffrn_radiation_source 'fine-focus sealed tube'
_diffrn_radiation_type MoK\a
_diffrn_radiation_wavelength 0.71073
_diffrn_reflns_av_R_equivalents 0.1036
_diffrn_reflns_av_sigmaI/netI 0.0493
_diffrn_reflns_limit_h_max 37
_diffrn_reflns_limit_h_min -36
_diffrn_reflns_limit_k_max 36
_diffrn_reflns_limit_k_min -36
_diffrn_reflns_limit_l_max 9
_diffrn_reflns_limit_l_min -38
_diffrn_reflns_number 42509
_diffrn_reflns_theta_full 26.39
_diffrn_reflns_theta_max 26.39
_diffrn_reflns_theta_min 0.94
_exptl_absorpt_coefficient_mu 0.467
_exptl_absorpt_correction_T_max 0.8279
_exptl_absorpt_correction_T_min 0.8279
_exptl_absorpt_correction_type multi-scan
_exptl_absorpt_process_details SADABS
_exptl_crystal_colour green
_exptl_crystal_density_diffrn 0.510
_exptl_crystal_density_method 'not measured'
_exptl_crystal_description cubic
_exptl_crystal_F_000 4428
_exptl_crystal_size_max 0.42
_exptl_crystal_size_mid 0.42
_exptl_crystal_size_min 0.42
_refine_diff_density_max 0.462
_refine_diff_density_min -0.160
_refine_diff_density_rms 0.056
_refine_ls_extinction_coef 0.000000(8)
_refine_ls_extinction_expression Fc^*^=kFc[1+0.001xFc^2^\l^3^/sin(2\q)]^-1/4^
_refine_ls_extinction_method SHELXL
_refine_ls_goodness_of_fit_ref 0.953
_refine_ls_hydrogen_treatment mixed
_refine_ls_matrix_type full
_refine_ls_number_parameters 90
_refine_ls_number_reflns 2800
_refine_ls_number_restraints 2
_refine_ls_restrained_S_all 0.959
_refine_ls_R_factor_all 0.2597
_refine_ls_R_factor_gt 0.0796
_refine_ls_shift/su_max 0.326
_refine_ls_shift/su_mean 0.006
_refine_ls_structure_factor_coef Fsqd
_refine_ls_weighting_details 'calc w=1/[\s^2^(Fo^2^)+(0.1324P)^2^] where P=(Fo^2^+2Fc^2^)/3'
_refine_ls_weighting_scheme calc
_refine_ls_wR_factor_gt 0.2110
_refine_ls_wR_factor_ref 0.2851
_reflns_number_gt 888
_reflns_number_total 2800
_reflns_threshold_expression I>2sigma(I)
_cod_data_source_file ja901731z_si_002_4.cif
_cod_data_source_block 4
_cod_database_code 4104357

loop_
_symmetry_equiv_pos_as_xyz
'x, y, z'
'-y, x, z'
'-x, -y, z'
'y, -x, z'
'x, -z, y'
'x, -y, -z'
'x, z, -y'
'z, y, -x'
'-x, y, -z'
'-z, y, x'
'z, x, y'
'y, z, x'
'-y, -z, x'
'z, -x, -y'
'-y, z, -x'
'-z, -x, y'
'-z, x, -y'
'y, -z, -x'
'y, x, -z'
'-y, -x, -z'
'-x, z, y'
'-x, -z, -y'
'z, -y, x'
'-z, -y, -x'
'x+1/2, y+1/2, z+1/2'
'-y+1/2, x+1/2, z+1/2'
'-x+1/2, -y+1/2, z+1/2'
'y+1/2, -x+1/2, z+1/2'
'x+1/2, -z+1/2, y+1/2'
'x+1/2, -y+1/2, -z+1/2'
'x+1/2, z+1/2, -y+1/2'
'z+1/2, y+1/2, -x+1/2'
'-x+1/2, y+1/2, -z+1/2'
'-z+1/2, y+1/2, x+1/2'
'z+1/2, x+1/2, y+1/2'
'y+1/2, z+1/2, x+1/2'
'-y+1/2, -z+1/2, x+1/2'
'z+1/2, -x+1/2, -y+1/2'
'-y+1/2, z+1/2, -x+1/2'
'-z+1/2, -x+1/2, y+1/2'
'-z+1/2, x+1/2, -y+1/2'
'y+1/2, -z+1/2, -x+1/2'
'y+1/2, x+1/2, -z+1/2'
'-y+1/2, -x+1/2, -z+1/2'
'-x+1/2, z+1/2, y+1/2'
'-x+1/2, -z+1/2, -y+1/2'
'z+1/2, -y+1/2, x+1/2'
'-z+1/2, -y+1/2, -x+1/2'
'-x, -y, -z'
'y, -x, -z'
'x, y, -z'
'-y, x, -z'
'-x, z, -y'
'-x, y, z'
'-x, -z, y'
'-z, -y, x'
'x, -y, z'
'z, -y, -x'
'-z, -x, -y'
'-y, -z, -x'
'y, z, -x'
'-z, x, y'
'y, -z, x'
'z, x, -y'
'z, -x, y'
'-y, z, x'
'-y, -x, z'
'y, x, z'
'x, -z, -y'
'x, z, y'
'-z, y, -x'
'z, y, x'
'-x+1/2, -y+1/2, -z+1/2'
'y+1/2, -x+1/2, -z+1/2'
'x+1/2, y+1/2, -z+1/2'
'-y+1/2, x+1/2, -z+1/2'
'-x+1/2, z+1/2, -y+1/2'
'-x+1/2, y+1/2, z+1/2'
'-x+1/2, -z+1/2, y+1/2'
'-z+1/2, -y+1/2, x+1/2'
'x+1/2, -y+1/2, z+1/2'
'z+1/2, -y+1/2, -x+1/2'
'-z+1/2, -x+1/2, -y+1/2'
'-y+1/2, -z+1/2, -x+1/2'
'y+1/2, z+1/2, -x+1/2'
'-z+1/2, x+1/2, y+1/2'
'y+1/2, -z+1/2, x+1/2'
'z+1/2, x+1/2, -y+1/2'
'z+1/2, -x+1/2, y+1/2'
'-y+1/2, z+1/2, x+1/2'
'-y+1/2, -x+1/2, z+1/2'
'y+1/2, x+1/2, z+1/2'
'x+1/2, -z+1/2, -y+1/2'
'x+1/2, z+1/2, y+1/2'
'-z+1/2, y+1/2, -x+1/2'
'z+1/2, y+1/2, x+1/2'

loop_
_atom_site_label
_atom_site_type_symbol
_atom_site_fract_x
_atom_site_fract_y
_atom_site_fract_z
_atom_site_U_iso_or_equiv
_atom_site_adp_type
_atom_site_occupancy
_atom_site_symmetry_multiplicity
_atom_site_calc_flag
_atom_site_refinement_flags
Cu1 Cu 0.0000 0.22846(2) 0.0000 0.1344(3) Uani 1 8 d S
Cu2 Cu 0.0000 0.31419(2) 0.0000 0.1840(4) Uani 1 8 d S
N1 N 0.0000 0.26545(13) 0.26545(13) 0.684(13) Uani 1 4 d S
H1A H 0.0000 0.2863 0.2863 0.820 Uiso 1 4 d SR
N2 N 0.0000 0.38297(11) 0.0000 0.164(2) Uani 1 8 d SD
C1 C 0.0000 0.27237(9) 0.08083(11) 0.1751(17) Uani 1 2 d S
C2 C 0.0000 0.27034(10) 0.12815(15) 0.254(3) Uani 1 2 d S
C3 C 0.0000 0.23141(10) 0.15356(12) 0.207(2) Uani 1 2 d S
H3A H 0.0000 0.2042 0.1378 0.249 Uiso 1 2 d SR
C4 C 0.0000 0.23212(10) 0.19914(13) 0.257(3) Uani 1 2 d S
C5 C 0.0000 0.27335(16) 0.22407(19) 0.507(8) Uani 1 2 d S
C6 C 0.0000 0.30904(17) 0.20069(19) 0.440(6) Uani 1 2 d S
H6A H 0.0000 0.3360 0.2168 0.528 Uiso 1 2 d SR
C7 C 0.0000 0.31141(13) 0.15539(19) 0.405(5) Uani 1 2 d S
H7A H 0.0000 0.3390 0.1403 0.486 Uiso 1 2 d SR
C8 C 0.03488(14) 0.40558(13) 0.0000 0.199(4) Uani 0.50 2 d SPD
H8A H 0.0616 0.3891 0.0000 0.239 Uiso 0.50 2 d SPR
C9 C 0.0346(2) 0.4511(2) 0.0000 0.297(7) Uani 0.50 2 d SP
H9A H 0.0630 0.4645 0.0000 0.357 Uiso 0.50 2 d SPR
C10 C 0.0000 0.47579(16) 0.0000 0.141(2) Uani 1 8 d S
O1 O 0.0000 0.23485(5) 0.06444(7) 0.1393(8) Uani 1 2 d S
O2 O 0.0000 0.30861(6) 0.06278(9) 0.2188(14) Uani 1 2 d S
O3 O 0.0000 0.15760(11) 0.0000 0.205(2) Uani 1 8 d SD
H3 H -0.0118(2) 0.1352(2) 0.0118(2) 0.114(13) Uiso 0.50 2 d SPD

loop_
_atom_site_aniso_label
_atom_site_aniso_U_11
_atom_site_aniso_U_22
_atom_site_aniso_U_33
_atom_site_aniso_U_23
_atom_site_aniso_U_13
_atom_site_aniso_U_12
Cu1 0.1749(4) 0.0536(3) 0.1749(4) 0.000 0.000 0.000
Cu2 0.2486(7) 0.0547(4) 0.2486(7) 0.000 0.000 0.000
N1 1.77(4) 0.141(3) 0.141(3) -0.053(3) 0.000 0.000
N2 0.231(3) 0.030(2) 0.231(3) 0.000 0.000 0.000
C1 0.276(4) 0.0858(19) 0.163(3) -0.0433(19) 0.000 0.000
C2 0.434(7) 0.101(2) 0.227(4) -0.066(3) 0.000 0.000
C3 0.352(5) 0.114(2) 0.155(3) -0.045(2) 0.000 0.000
C4 0.485(7) 0.131(3) 0.154(3) -0.046(2) 0.000 0.000
C5 1.19(2) 0.130(4) 0.198(5) -0.046(3) 0.000 0.000
C6 0.939(17) 0.169(4) 0.213(5) -0.086(4) 0.000 0.000
C7 0.869(15) 0.087(3) 0.259(6) -0.041(3) 0.000 0.000
C8 0.207(7) 0.029(2) 0.362(10) 0.000 0.000 -0.010(3)
C9 0.149(7) 0.158(6) 0.585(19) 0.000 0.000 -0.040(5)
C10 0.177(3) 0.069(3) 0.177(3) 0.000 0.000 0.000
O1 0.1972(19) 0.0715(11) 0.1493(16) -0.0189(11) 0.000 0.000
O2 0.368(3) 0.0553(11) 0.233(2) 0.0056(14) 0.000 0.000
O3 0.274(3) 0.065(2) 0.274(3) 0.000 0.000 0.000

loop_
_atom_type_symbol
_atom_type_description
_atom_type_scat_dispersion_real
_atom_type_scat_dispersion_imag
_atom_type_scat_source
C C 0.0033 0.0016 'International Tables Vol C Tables 4.2.6.8 and 6.1.1.4'
Cu Cu 0.3201 1.2651 'International Tables Vol C Tables 4.2.6.8 and 6.1.1.4'
N N 0.0061 0.0033 'International Tables Vol C Tables 4.2.6.8 and 6.1.1.4'
O O 0.0106 0.0060 'International Tables Vol C Tables 4.2.6.8 and 6.1.1.4'
H H 0.0000 0.0000 'International Tables Vol C Tables 4.2.6.8 and 6.1.1.4'

loop_
_geom_angle_atom_site_label_1
_geom_angle_atom_site_label_2
_geom_angle_atom_site_label_3
_geom_angle
_geom_angle_site_symmetry_1
_geom_angle_site_symmetry_3
O1 Cu1 O1 168.69(10) 8 10
O1 Cu1 O1 89.443(10) 8 51
O1 Cu1 O1 89.443(10) 10 51
O1 Cu1 O1 89.443(10) 8 .
O1 Cu1 O1 89.443(10) 10 .
O1 Cu1 O1 168.68(10) 51 .
O1 Cu1 O3 95.66(5) 8 .
O1 Cu1 O3 95.66(5) 10 .
O1 Cu1 O3 95.66(5) 51 .
O1 Cu1 O3 95.66(5) . .
O1 Cu1 Cu2 84.34(5) 8 .
O1 Cu1 Cu2 84.34(5) 10 .
O1 Cu1 Cu2 84.34(5) 51 .
O1 Cu1 Cu2 84.34(5) . .
O3 Cu1 Cu2 180.0 . .
O2 Cu2 O2 89.550(11) 10 51
O2 Cu2 O2 169.84(12) 10 8
O2 Cu2 O2 89.551(11) 51 8
O2 Cu2 O2 89.551(11) 10 .
O2 Cu2 O2 169.84(12) 51 .
O2 Cu2 O2 89.551(11) 8 .
O2 Cu2 N2 95.08(6) 10 .
O2 Cu2 N2 95.08(6) 51 .
O2 Cu2 N2 95.08(6) 8 .
O2 Cu2 N2 95.08(6) . .
O2 Cu2 Cu1 84.92(6) 10 .
O2 Cu2 Cu1 84.92(6) 51 .
O2 Cu2 Cu1 84.92(6) 8 .
O2 Cu2 Cu1 84.92(6) . .
N2 Cu2 Cu1 180.0 . .
C5 N1 C5 111.6(6) 21 .
C5 N1 H1A 124.2 21 .
C5 N1 H1A 124.2 . .
C8 N2 C8 72.8(2) . 10
C8 N2 C8 72.8(2) . 8
C8 N2 C8 114.1(5) 10 8
C8 N2 C8 114.1(5) . 54
C8 N2 C8 72.8(2) 10 54
C8 N2 C8 72.8(2) 8 54
C8 N2 Cu2 123.0(2) . .
C8 N2 Cu2 123.0(2) 10 .
C8 N2 Cu2 123.0(2) 8 .
C8 N2 Cu2 123.0(2) 54 .
O2 C1 O1 129.9(3) . .
O2 C1 C2 118.9(3) . .
O1 C1 C2 111.1(3) . .
C3 C2 C1 125.6(3) . .
C3 C2 C7 113.3(4) . .
C1 C2 C7 121.1(3) . .
C4 C3 C2 122.2(3) . .
C4 C3 H3A 121.0 . .
C2 C3 H3A 116.8 . .
C3 C4 C4 134.11(18) . 21
C3 C4 C5 122.1(4) . .
C4 C4 C5 103.8(3) 21 .
N1 C5 C6 134.0(5) . .
N1 C5 C4 110.4(5) . .
C6 C5 C4 115.6(5) . .
C5 C6 C7 126.2(5) . .
C5 C6 H6A 116.0 . .
C7 C6 H6A 117.8 . .
C6 C7 C2 120.6(4) . .
C6 C7 H7A 121.6 . .
C2 C7 H7A 117.8 . .
N2 C8 C9 122.6(5) . .
N2 C8 C8 53.61(11) . 8
C9 C8 C8 89.8(2) . 8
N2 C8 C8 53.61(11) . 10
C9 C8 C8 89.8(2) . 10
C8 C8 C8 90.002(1) 8 10
N2 C8 H8A 115.4 . .
C9 C8 H8A 122.0 . .
C8 C8 H8A 127.0 8 .
C8 C8 H8A 127.0 10 .
C10 C9 C8 125.9(6) . .
C10 C9 C9 54.88(18) . 8
C8 C9 C9 90.2(2) . 8
C10 C9 C9 54.88(18) . 10
C8 C9 C9 90.2(2) . 10
C9 C9 C9 89.995(1) 8 10
C10 C9 H9A 119.1 . .
C8 C9 H9A 115.0 . .
C9 C9 H9A 129.7 8 .
C9 C9 H9A 129.7 10 .
C9 C10 C9 70.2(4) 8 54
C9 C10 C9 108.9(7) 8 10
C9 C10 C9 70.2(4) 54 10
C9 C10 C9 70.2(4) 8 .
C9 C10 C9 108.9(7) 54 .
C9 C10 C9 70.2(4) 10 .
C9 C10 C10 125.6(4) 8 49_565
C9 C10 C10 125.6(4) 54 49_565
C9 C10 C10 125.6(4) 10 49_565
C9 C10 C10 125.5(4) . 49_565
C1 O1 Cu1 119.3(2) . .
C1 O2 Cu2 121.6(2) . .
Cu1 O3 H3 143.3(6) . .

loop_
_geom_bond_atom_site_label_1
_geom_bond_atom_site_label_2
_geom_bond_distance
_geom_bond_site_symmetry_2
Cu1 O1 1.978(2) 8
Cu1 O1 1.978(2) 10
Cu1 O1 1.978(2) 51
Cu1 O1 1.979(2) .
Cu1 O3 2.165(3) .
Cu1 Cu2 2.6192(9) .
Cu2 O2 1.925(3) 10
Cu2 O2 1.925(3) 51
Cu2 O2 1.925(3) 8
Cu2 O2 1.926(3) .
Cu2 N2 2.101(3) .
N1 C5 1.287(6) 21
N1 C5 1.287(6) .
N1 H1A 0.9006 .
N2 C8 1.270(4) .
N2 C8 1.270(4) 10
N2 C8 1.270(4) 8
N2 C8 1.270(4) 54
C1 O2 1.237(3) .
C1 O1 1.251(3) .
C1 C2 1.447(6) .
C2 C3 1.420(5) .
C2 C7 1.506(6) .
C3 C4 1.393(5) .
C3 H3A 0.9607 .
C4 C4 1.425(7) 21
C4 C5 1.472(6) .
C5 C6 1.304(7) .
C6 C7 1.386(8) .
C6 H6A 0.9603 .
C7 H7A 0.9602 .
C8 C9 1.389(8) .
C8 C8 1.507(6) 8
C8 C8 1.507(6) 10
C8 H8A 0.9602 .
C9 C10 1.300(8) .
C9 C9 1.495(10) 8
C9 C9 1.495(10) 10
C9 H9A 0.9603 .
C10 C9 1.300(8) 8
C10 C9 1.300(8) 54
C10 C9 1.300(8) 10
C10 C10 1.479(10) 49_565
O3 H3 0.852(7) .

loop_
_geom_torsion_atom_site_label_1
_geom_torsion_atom_site_label_2
_geom_torsion_atom_site_label_3
_geom_torsion_atom_site_label_4
_geom_torsion
_geom_torsion_site_symmetry_1
_geom_torsion_site_symmetry_4
O1 Cu1 Cu2 O2 180.0 8 10
O1 Cu1 Cu2 O2 0.0 10 10
O1 Cu1 Cu2 O2 90.0 51 10
O1 Cu1 Cu2 O2 -90.0 . 10
O3 Cu1 Cu2 O2 0(17) . 10
O1 Cu1 Cu2 O2 90.0 8 51
O1 Cu1 Cu2 O2 -90.0 10 51
O1 Cu1 Cu2 O2 0.0 51 51
O1 Cu1 Cu2 O2 180.0 . 51
O3 Cu1 Cu2 O2 0(11) . 51
O1 Cu1 Cu2 O2 0.0 8 8
O1 Cu1 Cu2 O2 180.0 10 8
O1 Cu1 Cu2 O2 -90.0 51 8
O1 Cu1 Cu2 O2 90.0 . 8
O3 Cu1 Cu2 O2 0(15) . 8
O1 Cu1 Cu2 O2 -90.0 8 .
O1 Cu1 Cu2 O2 90.0 10 .
O1 Cu1 Cu2 O2 180.0 51 .
O1 Cu1 Cu2 O2 0.0 . .
O3 Cu1 Cu2 O2 0(11) . .
O1 Cu1 Cu2 N2 0(17) 8 .
O1 Cu1 Cu2 N2 0(80) 10 .
O1 Cu1 Cu2 N2 0(41) 51 .
O1 Cu1 Cu2 N2 0(41) . .
O3 Cu1 Cu2 N2 0(17) . .
O2 Cu2 N2 C8 180.0 10 .
O2 Cu2 N2 C8 -90.0 51 .
O2 Cu2 N2 C8 0.0 8 .
O2 Cu2 N2 C8 90.0 . .
Cu1 Cu2 N2 C8 0(17) . .
O2 Cu2 N2 C8 90.0 10 10
O2 Cu2 N2 C8 180.0 51 10
O2 Cu2 N2 C8 -90.0 8 10
O2 Cu2 N2 C8 0.0 . 10
Cu1 Cu2 N2 C8 0(41) . 10
O2 Cu2 N2 C8 -90.0 10 8
O2 Cu2 N2 C8 0.0 51 8
O2 Cu2 N2 C8 90.0 8 8
O2 Cu2 N2 C8 180.0 . 8
Cu1 Cu2 N2 C8 0(41) . 8
O2 Cu2 N2 C8 0.0 10 54
O2 Cu2 N2 C8 90.0 51 54
O2 Cu2 N2 C8 180.0 8 54
O2 Cu2 N2 C8 -90.0 . 54
Cu1 Cu2 N2 C8 0(80) . 54
O2 C1 C2 C3 180.0 . .
O1 C1 C2 C3 0.0 . .
O2 C1 C2 C7 0.0 . .
O1 C1 C2 C7 180.0 . .
C1 C2 C3 C4 180.0 . .
C7 C2 C3 C4 0.0 . .
C2 C3 C4 C4 180.0 . 21
C2 C3 C4 C5 0.0 . .
C5 N1 C5 C6 180.0 21 .
C5 N1 C5 C4 0.0 21 .
C3 C4 C5 N1 180.0 . .
C4 C4 C5 N1 0.0 21 .
C3 C4 C5 C6 0.0 . .
C4 C4 C5 C6 180.0 21 .
N1 C5 C6 C7 180.000(1) . .
C4 C5 C6 C7 0.000(1) . .
C5 C6 C7 C2 0.000(1) . .
C3 C2 C7 C6 0.0 . .
C1 C2 C7 C6 180.0 . .
C8 N2 C8 C9 -61.46(15) 10 .
C8 N2 C8 C9 61.46(15) 8 .
C8 N2 C8 C9 0.0 54 .
Cu2 N2 C8 C9 180.0 . .
C8 N2 C8 C8 -122.9(3) 10 8
C8 N2 C8 C8 -61.46(15) 54 8
Cu2 N2 C8 C8 118.54(15) . 8
C8 N2 C8 C8 122.9(3) 8 10
C8 N2 C8 C8 61.46(15) 54 10
Cu2 N2 C8 C8 -118.54(15) . 10
N2 C8 C9 C10 0.0 . .
C8 C8 C9 C10 45.002(1) 8 .
C8 C8 C9 C10 -45.002(1) 10 .
N2 C8 C9 C9 -44.998(2) . 8
C8 C8 C9 C9 0.0 8 8
C8 C8 C9 C9 -90.000(3) 10 8
N2 C8 C9 C9 44.998(2) . 10
C8 C8 C9 C9 90.000(3) 8 10
C8 C8 C9 C9 0.0 10 10
C8 C9 C10 C9 -59.8(2) . 8
C9 C9 C10 C9 -119.6(4) 10 8
C8 C9 C10 C9 0.0 . 54
C9 C9 C10 C9 59.8(2) 8 54
C9 C9 C10 C9 -59.8(2) 10 54
C8 C9 C10 C9 59.8(2) . 10
C9 C9 C10 C9 119.6(4) 8 10
C8 C9 C10 C10 180.0 . 49_565
C9 C9 C10 C10 -120.2(2) 8 49_565
C9 C9 C10 C10 120.2(2) 10 49_565
O2 C1 O1 Cu1 0.0 . .
C2 C1 O1 Cu1 180.0 . .
O1 Cu1 O1 C1 84.37(5) 8 .
O1 Cu1 O1 C1 -84.37(5) 10 .
O1 Cu1 O1 C1 0.0 51 .
O3 Cu1 O1 C1 180.0 . .
Cu2 Cu1 O1 C1 0.0 . .
O1 C1 O2 Cu2 0.0 . .
C2 C1 O2 Cu2 180.0 . .
O2 Cu2 O2 C1 84.94(6) 10 .
O2 Cu2 O2 C1 0.0 51 .
O2 Cu2 O2 C1 -84.94(6) 8 .
N2 Cu2 O2 C1 180.0 . .
Cu1 Cu2 O2 C1 0.0 . .
